data_7709144
loop_
_publ_author_name
'Frogley, Benjamin J.'
'Hill, Anthony F.'

_publ_section_title
;
 Arsinocarbyne reactivity.
;
_journal_issue 5
_journal_name_full 'Dalton transactions (Cambridge, England : 2003)'
_journal_page_first 1907
_journal_page_last 1917
_journal_paper_doi 10.1039/d1dt03790k
_journal_volume 51
_journal_year 2022
_chemical_formula_moiety 'C40 H46 As B Cl2 N6 O2 Os W'
_chemical_formula_sum 'C40 H46 As B Cl2 N6 O2 Os W'
_chemical_formula_weight 1173.51
_space_group_crystal_system monoclinic
_space_group_IT_number 14
_space_group_name_Hall '-P 2ybc'
_space_group_name_H-M_alt 'P 1 21/c 1'
_atom_sites_solution_hydrogens geom
_atom_sites_solution_primary dual
_audit_creation_date 2021-07-28
_audit_creation_method
;
Olex2 1.3
(compiled 2020.11.12 svn.r5f609507 for OlexSys, GUI svn.r6272)
;
_audit_update_record
;
2021-08-22 deposited with the CCDC.	2021-12-22 downloaded from the CCDC.
;
_cell_angle_alpha 90
_cell_angle_beta 117.454(3)
_cell_angle_gamma 90
_cell_formula_units_Z 4
_cell_length_a 19.4992(5)
_cell_length_b 12.8152(2)
_cell_length_c 18.7410(4)
_cell_measurement_reflns_used 10634
_cell_measurement_temperature 150.00(10)
_cell_measurement_theta_max 70.5670
_cell_measurement_theta_min 4.3700
_cell_volume 4155.71(19)
_computing_cell_refinement 'CrysAlisPro 1.171.40.82a (Rigaku OD, 2020)'
_computing_data_collection 'CrysAlisPro 1.171.40.82a (Rigaku OD, 2020)'
_computing_data_reduction 'CrysAlisPro 1.171.40.82a (Rigaku OD, 2020)'
_computing_molecular_graphics 'Olex2 1.3 (Dolomanov et al., 2009)'
_computing_publication_material 'Olex2 1.3 (Dolomanov et al., 2009)'
_computing_structure_refinement 'SHELXL 2018/3 (Sheldrick, 2015)'
_computing_structure_solution 'SHELXT 2014/5 (Sheldrick, 2014)'
_diffrn_ambient_environment N~2~
_diffrn_ambient_temperature 150.00(10)
_diffrn_detector 'CCD plate'
_diffrn_detector_area_resol_mean 8.1297
_diffrn_detector_type EosS2
_diffrn_measured_fraction_theta_full 0.998
_diffrn_measured_fraction_theta_max 0.985
_diffrn_measurement_details
;
List of Runs (angles in degrees, time in seconds):

  # Type    Start    End  Width  t~exp~   \w     \q     \k     \f   Frames
#--------------------------------------------------------------------------
  1  \w   -102.00 -19.00   1.00    7.00    --  -36.03 -38.00-120.00   83
  2  \w    -78.00  31.00   1.00    7.00    --  -36.03   0.00  90.00  109
  3  \w    -51.00  20.00   1.00    7.00    --  -36.03  57.00 120.00   71
  4  \w      7.00  73.00   1.00    7.00    --   36.03 -99.00-150.00   66
  5  \w     33.00  96.00   1.00    7.00    --   36.03-136.00  54.00   63
  6  \w    117.00 159.00   1.00   30.00    --  105.15  61.00  30.00   42
  7  \w     38.00 114.00   1.00   30.00    --  105.15 -45.00-180.00   76
  8  \w     44.00 164.00   1.00   30.00    --  105.15   0.00  30.00  120
  9  \w     38.00 115.00   1.00   30.00    --  105.15 -45.00 -30.00   77
 10  \w     60.00 109.00   1.00   30.00    --  105.15-111.00 -30.00   49
 11  \w     58.00 123.00   1.00   30.00    --  105.15 -45.00-120.00   65
 12  \w     53.00 105.00   1.00   30.00    --  105.15 -95.00-150.00   52
 13  \w     37.00 123.00   1.00   30.00    --  105.15 -45.00  90.00   86
 14  \w     50.00 106.00   1.00   30.00    --  105.15 -95.00 120.00   56
 15  \w    103.00 173.00   1.00   30.00    --  105.15  77.00-120.00   70
 16  \w     53.00 124.00   1.00   30.00    --  105.15 -77.00 -30.00   71
;
_diffrn_measurement_device 'four-circle diffractometer'
_diffrn_measurement_device_type 'SuperNova, Dual, Cu at home/near, EosS2'
_diffrn_measurement_method '\w scans'
_diffrn_orient_matrix_type 'CrysAlisPro convention (1999,Acta A55,543-557)'
_diffrn_orient_matrix_UB_11 -0.0068656000
_diffrn_orient_matrix_UB_12 0.0947136000
_diffrn_orient_matrix_UB_13 -0.0534826000
_diffrn_orient_matrix_UB_21 -0.0887467000
_diffrn_orient_matrix_UB_22 -0.0078359000
_diffrn_orient_matrix_UB_23 -0.0392485000
_diffrn_orient_matrix_UB_31 -0.0007505000
_diffrn_orient_matrix_UB_32 0.0736166000
_diffrn_orient_matrix_UB_33 0.0646777000
_diffrn_radiation_monochromator mirror
_diffrn_radiation_probe x-ray
_diffrn_radiation_type CuK\a
_diffrn_radiation_wavelength 1.54184
_diffrn_reflns_av_R_equivalents 0.0444
_diffrn_reflns_av_unetI/netI 0.0466
_diffrn_reflns_Laue_measured_fraction_full 0.998
_diffrn_reflns_Laue_measured_fraction_max 0.985
_diffrn_reflns_limit_h_max 18
_diffrn_reflns_limit_h_min -23
_diffrn_reflns_limit_k_max 15
_diffrn_reflns_limit_k_min -14
_diffrn_reflns_limit_l_max 22
_diffrn_reflns_limit_l_min -12
_diffrn_reflns_number 22135
_diffrn_reflns_point_group_measured_fraction_full 0.998
_diffrn_reflns_point_group_measured_fraction_max 0.985
_diffrn_reflns_theta_full 67.684
_diffrn_reflns_theta_max 70.812
_diffrn_reflns_theta_min 4.293
_diffrn_source 'micro-focus sealed X-ray tube'
_diffrn_source_type 'SuperNova (Cu) X-ray Source'
_exptl_absorpt_coefficient_mu 13.127
_exptl_absorpt_correction_T_max 1.00000
_exptl_absorpt_correction_T_min 0.40479
_exptl_absorpt_correction_type multi-scan
_exptl_absorpt_process_details
;
CrysAlisPro 1.171.40.82a (Rigaku Oxford Diffraction, 2020)
Empirical absorption correction using spherical harmonics,
implemented in SCALE3 ABSPACK scaling algorithm.
;
_exptl_crystal_colour yellow
_exptl_crystal_colour_primary yellow
_exptl_crystal_density_diffrn 1.876
_exptl_crystal_description plate
_exptl_crystal_F_000 2264
_exptl_crystal_size_max 0.149
_exptl_crystal_size_mid 0.081
_exptl_crystal_size_min 0.011
_refine_diff_density_max 0.976
_refine_diff_density_min -1.589
_refine_diff_density_rms 0.139
_refine_ls_extinction_method none
_refine_ls_goodness_of_fit_ref 1.025
_refine_ls_hydrogen_treatment constr
_refine_ls_matrix_type full
_refine_ls_number_parameters 496
_refine_ls_number_reflns 7880
_refine_ls_number_restraints 0
_refine_ls_restrained_S_all 1.025
_refine_ls_R_factor_all 0.0396
_refine_ls_R_factor_gt 0.0327
_refine_ls_shift/su_max 0.001
_refine_ls_shift/su_mean 0.000
_refine_ls_structure_factor_coef Fsqd
_refine_ls_weighting_details 'w=1/[\s^2^(Fo^2^)+(0.0480P)^2^] where P=(Fo^2^+2Fc^2^)/3'
_refine_ls_weighting_scheme calc
_refine_ls_wR_factor_gt 0.0821
_refine_ls_wR_factor_ref 0.0871
_reflns_Friedel_coverage 0.000
_reflns_number_gt 6820
_reflns_number_total 7880
_reflns_threshold_expression 'I > 2\s(I)'
_cod_data_source_file d1dt03790k2.cif
_cod_data_source_block Compound_2
_cod_depositor_comments 'Adding full bibliography for 7709141--7709146.cif.'
_cod_original_cell_volume 4155.71(18)
_cod_database_code 7709144
_shelx_shelxl_version_number 2018/3
_chemical_oxdiff_formula 'C40 H46 As B Cl2 N6 O2 Os W'
_chemical_oxdiff_usercomment 'CDCl3 sit'
_shelx_space_group_comment
;
The symmetry employed for this shelxl refinement is uniquely defined
by the following loop, which should always be used as a source of
symmetry information in preference to the above space-group names.
They are only intended as comments.
;
_reflns_odcompleteness_completeness 99.83
_reflns_odcompleteness_iscentric 1
_reflns_odcompleteness_theta 66.49
_olex2_refinement_description
;
1. Fixed Uiso
 At 1.2 times of:
  All B(H) groups, All C(H) groups
 At 1.5 times of:
  All C(H,H,H) groups
2.a Ternary CH refined with riding coordinates:
 C38(H38), B1(H1)
2.b Aromatic/amide H refined with riding coordinates:
 C33(H33), C34(H34), C36(H36), C5(H5), C37(H37), C9(H9), C8(H8), C28(H28),
 C7(H7), C18(H18), C15(H15), C23(H23), C6(H6), C11(H11), C12(H12), C14(H14),
 C13(H13)
2.c Idealised Me refined as rotating group:
 C26(H26A,H26B,H26C), C21(H21A,H21B,H21C), C20(H20A,H20B,H20C), C25(H25A,H25B,
 H25C), C31(H31A,H31B,H31C), C30(H30A,H30B,H30C), C16(H16A,H16B,H16C), C39(H39A,
 H39B,H39C), C40(H40A,H40B,H40C)
;
_ins_header
;
TITL BF163A_scale05filt in P2(1)/c 
REM P2(1)/c (#14 in standard setting)
CELL 1.54184  19.499216  12.815164  18.741048  90.0000 117.4542  90.0000
ZERR    4.00   0.000456   0.000176   0.000449   0.0000   0.0030   0.0000
LATT  1
SYMM -x, y+1/2,-z+1/2 
SFAC C H B N O Cl As W Os
UNIT 160.00 184.00 4.00 24.00 8.00 8.00 4.00 4.00 4.00
TREF
HKLF 4
END
;
_olex2_submission_special_instructions 'No special instructions were received'
_oxdiff_exptl_absorpt_empirical_details
;
Empirical correction (ABSPACK) includes:
- Absorption correction using spherical harmonics
- Frame scaling
;
_oxdiff_exptl_absorpt_empirical_full_max 2.121
_oxdiff_exptl_absorpt_empirical_full_min 0.674

loop_
_space_group_symop_operation_xyz
'x, y, z'
'-x, y+1/2, -z+1/2'
'-x, -y, -z'
'x, -y-1/2, z-1/2'

loop_
_atom_site_label
_atom_site_type_symbol
_atom_site_fract_x
_atom_site_fract_y
_atom_site_fract_z
_atom_site_U_iso_or_equiv
_atom_site_adp_type
_atom_site_occupancy
_atom_site_site_symmetry_order
_atom_site_calc_flag
_atom_site_refinement_flags_posn
_atom_site_refinement_flags_adp
_atom_site_refinement_flags_occupancy
_atom_site_disorder_assembly
_atom_site_disorder_group
Os1 Os 0.35370(2) 0.06309(2) 0.47849(2) 0.02515(7) Uani 1 1 d . . . . .
W1 W 0.18586(2) 0.29925(2) 0.56655(2) 0.02514(7) Uani 1 1 d . . . . .
As1 As 0.26136(3) 0.04418(4) 0.53396(3) 0.02305(11) Uani 1 1 d . . . . .
Cl1 Cl 0.44850(7) 0.08008(11) 0.61748(7) 0.0340(3) Uani 1 1 d . . . . .
Cl2 Cl 0.36687(8) -0.12559(10) 0.49417(8) 0.0365(3) Uani 1 1 d . . . . .
N5 N 0.1733(2) 0.3898(3) 0.4607(3) 0.0276(8) Uani 1 1 d . . . . .
N6 N 0.1974(3) 0.4915(3) 0.4694(3) 0.0314(9) Uani 1 1 d . . . . .
N3 N 0.2952(2) 0.3829(4) 0.6321(3) 0.0325(9) Uani 1 1 d . . . . .
N4 N 0.3047(2) 0.4829(3) 0.6106(3) 0.0316(9) Uani 1 1 d . . . . .
O1 O 0.1821(3) 0.2085(3) 0.7205(3) 0.0483(11) Uani 1 1 d . . . . .
O2 O 0.0188(2) 0.2055(4) 0.4712(3) 0.0545(13) Uani 1 1 d . . . . .
N1 N 0.1375(3) 0.4544(3) 0.5886(3) 0.0316(9) Uani 1 1 d . . . . .
N2 N 0.1723(3) 0.5450(3) 0.5830(3) 0.0298(9) Uani 1 1 d . . . . .
C33 C 0.4024(4) 0.0663(5) 0.3931(4) 0.0436(14) Uani 1 1 d . . . . .
H33 H 0.438478 0.022330 0.389175 0.052 Uiso 1 1 calc R U . . .
C4 C 0.2903(3) -0.0282(4) 0.6360(3) 0.0271(10) Uani 1 1 d . . . . .
C34 C 0.4280(3) 0.1542(5) 0.4416(3) 0.0360(12) Uani 1 1 d . . . . .
H34 H 0.480823 0.167550 0.469097 0.043 Uiso 1 1 calc R U . . .
C10 C 0.1642(3) -0.0236(4) 0.4608(3) 0.0285(10) Uani 1 1 d . . . . .
C36 C 0.2951(3) 0.2001(4) 0.4080(3) 0.0294(10) Uani 1 1 d . . . . .
H36 H 0.259216 0.242834 0.413417 0.035 Uiso 1 1 calc R U . . .
C5 C 0.2481(4) -0.0077(4) 0.6771(3) 0.0383(12) Uani 1 1 d . . . . .
H5 H 0.206657 0.038466 0.655359 0.046 Uiso 1 1 calc R U . . .
C19 C 0.1399(3) 0.6273(4) 0.6013(3) 0.0347(11) Uani 1 1 d . . . . .
C29 C 0.1756(4) 0.5350(5) 0.3970(4) 0.0406(13) Uani 1 1 d . . . . .
C26 C 0.1010(3) 0.2657(4) 0.3485(3) 0.0352(11) Uani 1 1 d . . . . .
H26A H 0.129049 0.211969 0.386491 0.053 Uiso 1 1 calc R U . . .
H26B H 0.103062 0.253077 0.298983 0.053 Uiso 1 1 calc R U . . .
H26C H 0.048143 0.265409 0.338632 0.053 Uiso 1 1 calc R U . . .
C37 C 0.2686(3) 0.1106(4) 0.3573(3) 0.0333(11) Uani 1 1 d . . . . .
H37 H 0.215815 0.097338 0.329384 0.040 Uiso 1 1 calc R U . . .
C24 C 0.3792(4) 0.5137(5) 0.6556(4) 0.0434(14) Uani 1 1 d . . . . .
C35 C 0.3750(3) 0.2259(4) 0.4506(3) 0.0327(11) Uani 1 1 d . . . . .
C2 C 0.1857(3) 0.2417(4) 0.6659(3) 0.0344(11) Uani 1 1 d . . . . .
C17 C 0.0838(3) 0.4794(4) 0.6105(4) 0.0361(12) Uani 1 1 d . . . . .
C3 C 0.0786(3) 0.2418(4) 0.5055(4) 0.0369(12) Uani 1 1 d . . . . .
C21 C 0.3775(3) 0.2493(5) 0.7316(4) 0.0448(14) Uani 1 1 d . . . . .
H21A H 0.335913 0.234444 0.743985 0.067 Uiso 1 1 calc R U . . .
H21B H 0.425467 0.250339 0.780418 0.067 Uiso 1 1 calc R U . . .
H21C H 0.379585 0.196444 0.696405 0.067 Uiso 1 1 calc R U . . .
C9 C 0.3510(3) -0.0977(4) 0.6677(3) 0.0340(11) Uani 1 1 d . . . . .
H9 H 0.379488 -0.111621 0.640355 0.041 Uiso 1 1 calc R U . . .
C1 C 0.2220(3) 0.1744(4) 0.5511(3) 0.0272(10) Uani 1 1 d . . . . .
C8 C 0.3698(4) -0.1469(5) 0.7405(4) 0.0423(13) Uani 1 1 d . . . . .
H8 H 0.410232 -0.194757 0.761339 0.051 Uiso 1 1 calc R U . . .
C28 C 0.1372(4) 0.4589(5) 0.3393(4) 0.0407(13) Uani 1 1 d . . . . .
H28 H 0.116208 0.466076 0.283798 0.049 Uiso 1 1 calc R U . . .
C7 C 0.3288(4) -0.1249(5) 0.7817(3) 0.0441(14) Uani 1 1 d . . . . .
H7 H 0.342343 -0.156970 0.830936 0.053 Uiso 1 1 calc R U . . .
C18 C 0.0835(3) 0.5876(5) 0.6194(4) 0.0398(12) Uani 1 1 d . . . . .
H18 H 0.051686 0.625674 0.634511 0.048 Uiso 1 1 calc R U . . .
C32 C 0.3208(3) 0.0413(5) 0.3483(3) 0.0362(12) Uani 1 1 d . . . . .
C15 C 0.1589(4) -0.0794(5) 0.3957(4) 0.0395(13) Uani 1 1 d . . . . .
H15 H 0.202345 -0.087302 0.387721 0.047 Uiso 1 1 calc R U . . .
C23 C 0.4173(3) 0.4321(5) 0.7073(4) 0.0462(15) Uani 1 1 d . . . . .
H23 H 0.469023 0.431236 0.745623 0.055 Uiso 1 1 calc R U . . .
C22 C 0.3646(3) 0.3524(5) 0.6917(3) 0.0367(12) Uani 1 1 d . . . . .
C6 C 0.2671(4) -0.0555(5) 0.7507(4) 0.0466(15) Uani 1 1 d . . . . .
H6 H 0.239146 -0.041116 0.778461 0.056 Uiso 1 1 calc R U . . .
C11 C 0.1001(4) -0.0148(5) 0.4733(4) 0.0436(13) Uani 1 1 d . . . . .
H11 H 0.103647 0.020919 0.518083 0.052 Uiso 1 1 calc R U . . .
C27 C 0.1366(3) 0.3697(4) 0.3817(3) 0.0318(11) Uani 1 1 d . . . . .
C20 C 0.1638(4) 0.7375(5) 0.5999(5) 0.0489(16) Uani 1 1 d . . . . .
H20A H 0.218116 0.744615 0.635121 0.073 Uiso 1 1 calc R U . . .
H20B H 0.135473 0.782866 0.617632 0.073 Uiso 1 1 calc R U . . .
H20C H 0.153148 0.755903 0.546167 0.073 Uiso 1 1 calc R U . . .
C25 C 0.4092(4) 0.6164(6) 0.6460(5) 0.0574(18) Uani 1 1 d . . . . .
H25A H 0.411741 0.617666 0.596032 0.086 Uiso 1 1 calc R U . . .
H25B H 0.459912 0.627249 0.689681 0.086 Uiso 1 1 calc R U . . .
H25C H 0.375293 0.670725 0.645991 0.086 Uiso 1 1 calc R U . . .
C31 C 0.2951(5) -0.0539(5) 0.2987(4) 0.0557(18) Uani 1 1 d . . . . .
H31A H 0.327916 -0.111232 0.327527 0.084 Uiso 1 1 calc R U . . .
H31B H 0.298025 -0.043092 0.249436 0.084 Uiso 1 1 calc R U . . .
H31C H 0.242772 -0.069421 0.286733 0.084 Uiso 1 1 calc R U . . .
C12 C 0.0299(4) -0.0593(6) 0.4191(5) 0.0555(18) Uani 1 1 d . . . . .
H12 H -0.013529 -0.051504 0.427091 0.067 Uiso 1 1 calc R U . . .
C30 C 0.1933(6) 0.6458(5) 0.3861(4) 0.063(2) Uani 1 1 d . . . . .
H30A H 0.175426 0.691261 0.414672 0.094 Uiso 1 1 calc R U . . .
H30B H 0.167780 0.663081 0.329912 0.094 Uiso 1 1 calc R U . . .
H30C H 0.248113 0.653950 0.406617 0.094 Uiso 1 1 calc R U . . .
C14 C 0.0895(4) -0.1235(5) 0.3420(4) 0.0512(16) Uani 1 1 d . . . . .
H14 H 0.086236 -0.159681 0.297512 0.061 Uiso 1 1 calc R U . . .
C16 C 0.0320(4) 0.4015(5) 0.6209(4) 0.0477(15) Uani 1 1 d . . . . .
H16A H -0.002008 0.371493 0.569725 0.072 Uiso 1 1 calc R U . . .
H16B H 0.001971 0.435616 0.642775 0.072 Uiso 1 1 calc R U . . .
H16C H 0.062691 0.347490 0.656970 0.072 Uiso 1 1 calc R U . . .
C38 C 0.3975(4) 0.3248(5) 0.5017(4) 0.0468(14) Uani 1 1 d . . . . .
H38 H 0.372236 0.324433 0.536304 0.056 Uiso 1 1 calc R U . . .
C13 C 0.0248(4) -0.1144(5) 0.3540(4) 0.0512(16) Uani 1 1 d . . . . .
H13 H -0.021587 -0.145392 0.318396 0.061 Uiso 1 1 calc R U . . .
C39 C 0.3688(5) 0.4182(6) 0.4456(5) 0.0586(18) Uani 1 1 d . . . . .
H39A H 0.393842 0.419739 0.411917 0.088 Uiso 1 1 calc R U . . .
H39B H 0.380438 0.481183 0.476753 0.088 Uiso 1 1 calc R U . . .
H39C H 0.313916 0.412740 0.412677 0.088 Uiso 1 1 calc R U . . .
B1 B 0.2339(3) 0.5457(4) 0.5529(4) 0.0301(12) Uani 1 1 d . . . . .
H1 H 0.248738 0.617502 0.548303 0.036 Uiso 1 1 calc R U . . .
C40 C 0.4844(5) 0.3321(7) 0.5541(5) 0.064(2) Uani 1 1 d . . . . .
H40A H 0.502589 0.270137 0.586218 0.096 Uiso 1 1 calc R U . . .
H40B H 0.496217 0.391910 0.588539 0.096 Uiso 1 1 calc R U . . .
H40C H 0.509414 0.338745 0.520525 0.096 Uiso 1 1 calc R U . . .

loop_
_atom_site_aniso_label
_atom_site_aniso_U_11
_atom_site_aniso_U_22
_atom_site_aniso_U_33
_atom_site_aniso_U_23
_atom_site_aniso_U_13
_atom_site_aniso_U_12
Os1 0.02386(11) 0.02933(12) 0.02192(11) 0.00344(8) 0.01028(8) 0.00522(8)
W1 0.02686(12) 0.02084(11) 0.02753(12) 0.00180(8) 0.01236(9) 0.00341(8)
As1 0.0254(2) 0.0212(2) 0.0225(2) 0.00173(18) 0.01103(19) 0.00280(18)
Cl1 0.0302(5) 0.0442(7) 0.0235(5) 0.0033(5) 0.0089(4) 0.0035(5)
Cl2 0.0427(6) 0.0318(6) 0.0371(6) 0.0042(5) 0.0201(5) 0.0106(5)
N5 0.0257(19) 0.023(2) 0.033(2) 0.0023(16) 0.0121(17) 0.0014(16)
N6 0.038(2) 0.022(2) 0.039(2) 0.0027(18) 0.0212(19) -0.0014(17)
N3 0.028(2) 0.033(2) 0.030(2) -0.0047(18) 0.0081(17) 0.0039(17)
N4 0.028(2) 0.025(2) 0.039(2) -0.0056(18) 0.0133(18) -0.0038(17)
O1 0.072(3) 0.042(2) 0.043(2) 0.0039(19) 0.037(2) 0.002(2)
O2 0.028(2) 0.045(3) 0.077(3) 0.010(2) 0.013(2) -0.0070(18)
N1 0.036(2) 0.023(2) 0.040(2) -0.0005(18) 0.022(2) 0.0044(17)
N2 0.033(2) 0.0195(19) 0.035(2) -0.0008(17) 0.0137(18) 0.0034(16)
C33 0.048(3) 0.057(4) 0.035(3) 0.013(3) 0.026(3) 0.015(3)
C4 0.031(2) 0.022(2) 0.025(2) 0.0029(18) 0.0113(19) -0.0002(19)
C34 0.025(2) 0.053(3) 0.032(3) 0.014(2) 0.015(2) 0.000(2)
C10 0.028(2) 0.021(2) 0.031(3) 0.0036(19) 0.009(2) -0.0012(18)
C36 0.034(2) 0.030(3) 0.022(2) 0.0072(19) 0.0098(19) 0.007(2)
C5 0.052(3) 0.031(3) 0.034(3) 0.007(2) 0.022(2) 0.011(2)
C19 0.033(3) 0.028(3) 0.038(3) -0.002(2) 0.011(2) 0.005(2)
C29 0.059(4) 0.033(3) 0.038(3) 0.007(2) 0.029(3) 0.005(3)
C26 0.037(3) 0.028(3) 0.034(3) 0.004(2) 0.010(2) 0.002(2)
C37 0.029(2) 0.039(3) 0.022(2) 0.010(2) 0.0033(19) 0.003(2)
C24 0.036(3) 0.044(3) 0.049(3) -0.020(3) 0.019(3) -0.008(3)
C35 0.039(3) 0.028(2) 0.031(3) 0.008(2) 0.015(2) -0.001(2)
C2 0.046(3) 0.026(2) 0.038(3) 0.001(2) 0.025(2) 0.002(2)
C17 0.039(3) 0.031(3) 0.041(3) 0.007(2) 0.022(2) 0.010(2)
C3 0.028(3) 0.028(3) 0.048(3) 0.011(2) 0.012(2) 0.002(2)
C21 0.038(3) 0.049(4) 0.035(3) -0.009(3) 0.006(2) 0.011(3)
C9 0.034(3) 0.032(3) 0.031(3) 0.008(2) 0.011(2) 0.001(2)
C1 0.026(2) 0.033(3) 0.018(2) 0.0101(19) 0.0062(17) 0.0009(19)
C8 0.044(3) 0.042(3) 0.033(3) 0.007(2) 0.011(2) 0.006(3)
C28 0.054(3) 0.036(3) 0.033(3) 0.002(2) 0.021(3) 0.001(3)
C7 0.062(4) 0.045(3) 0.023(3) 0.010(2) 0.019(3) 0.005(3)
C18 0.040(3) 0.038(3) 0.045(3) 0.000(3) 0.022(2) 0.012(2)
C32 0.047(3) 0.041(3) 0.021(2) 0.001(2) 0.016(2) 0.003(2)
C15 0.041(3) 0.036(3) 0.038(3) -0.006(2) 0.014(2) -0.002(2)
C23 0.027(3) 0.054(4) 0.047(3) -0.019(3) 0.009(2) 0.000(3)
C22 0.029(2) 0.042(3) 0.031(3) -0.014(2) 0.008(2) 0.006(2)
C6 0.068(4) 0.045(3) 0.037(3) 0.005(3) 0.032(3) 0.011(3)
C11 0.042(3) 0.047(3) 0.045(3) -0.006(3) 0.023(3) -0.007(3)
C27 0.035(3) 0.028(3) 0.031(3) 0.001(2) 0.014(2) 0.000(2)
C20 0.043(3) 0.027(3) 0.070(4) -0.012(3) 0.021(3) 0.001(2)
C25 0.043(3) 0.051(4) 0.073(5) -0.021(4) 0.023(3) -0.020(3)
C31 0.084(5) 0.048(4) 0.037(3) -0.005(3) 0.030(3) 0.004(3)
C12 0.034(3) 0.058(4) 0.070(5) -0.001(4) 0.020(3) -0.011(3)
C30 0.114(7) 0.034(3) 0.051(4) 0.007(3) 0.048(4) -0.003(4)
C14 0.050(4) 0.045(4) 0.046(4) -0.021(3) 0.012(3) -0.011(3)
C16 0.050(3) 0.042(3) 0.067(4) 0.013(3) 0.040(3) 0.007(3)
C38 0.053(3) 0.046(3) 0.040(3) 0.003(3) 0.020(3) -0.007(3)
C13 0.042(3) 0.045(4) 0.048(4) -0.004(3) 0.006(3) -0.008(3)
C39 0.067(5) 0.042(4) 0.068(5) 0.002(3) 0.032(4) -0.003(3)
B1 0.033(3) 0.021(2) 0.037(3) -0.003(2) 0.016(2) -0.005(2)
C40 0.062(4) 0.059(5) 0.055(4) -0.003(4) 0.014(3) -0.020(4)

loop_
_atom_type_symbol
_atom_type_description
_atom_type_scat_dispersion_real
_atom_type_scat_dispersion_imag
_atom_type_scat_source
C C 0.0181 0.0091 'International Tables Vol C Tables 4.2.6.8 and 6.1.1.4'
H H 0.0000 0.0000 'International Tables Vol C Tables 4.2.6.8 and 6.1.1.4'
B B 0.0090 0.0039 'International Tables Vol C Tables 4.2.6.8 and 6.1.1.4'
N N 0.0311 0.0180 'International Tables Vol C Tables 4.2.6.8 and 6.1.1.4'
O O 0.0492 0.0322 'International Tables Vol C Tables 4.2.6.8 and 6.1.1.4'
Cl Cl 0.3639 0.7018 'International Tables Vol C Tables 4.2.6.8 and 6.1.1.4'
As As -0.9300 1.0051 'International Tables Vol C Tables 4.2.6.8 and 6.1.1.4'
W W -5.4734 5.5774 'International Tables Vol C Tables 4.2.6.8 and 6.1.1.4'
Os Os -4.9801 6.2216 'International Tables Vol C Tables 4.2.6.8 and 6.1.1.4'

loop_
_exptl_crystal_face_index_h
_exptl_crystal_face_index_k
_exptl_crystal_face_index_l
_exptl_crystal_face_perp_dist
10 -1 1 0.0055
-10 1 -1 0.0055
-5 5 10 0.0405
5 -5 -10 0.0405
5 -3 -11 0.0425
-5 3 11 0.0425
2 7 -5 0.0657
-2 -7 5 0.0657

loop_
_geom_angle_atom_site_label_1
_geom_angle_atom_site_label_2
_geom_angle_atom_site_label_3
_geom_angle
_geom_angle_site_symmetry_1
_geom_angle_site_symmetry_3
_geom_angle_publ_flag
Cl1 Os1 As1 84.19(3) . . ?
Cl1 Os1 Cl2 88.49(5) . . ?
Cl2 Os1 As1 84.75(3) . . ?
C33 Os1 As1 161.43(18) . . ?
C33 Os1 Cl1 114.21(17) . . ?
C33 Os1 Cl2 92.84(18) . . ?
C33 Os1 C34 36.6(2) . . ?
C33 Os1 C35 68.0(2) . . ?
C33 Os1 C32 38.2(2) . . ?
C34 Os1 As1 153.54(17) . . ?
C34 Os1 Cl1 90.22(14) . . ?
C34 Os1 Cl2 121.02(16) . . ?
C34 Os1 C35 38.1(2) . . ?
C34 Os1 C32 67.9(2) . . ?
C36 Os1 As1 93.09(14) . . ?
C36 Os1 Cl1 120.60(14) . . ?
C36 Os1 Cl2 150.54(14) . . ?
C36 Os1 C33 80.0(2) . . ?
C36 Os1 C34 67.7(2) . . ?
C36 Os1 C37 38.1(2) . . ?
C36 Os1 C35 37.6(2) . . ?
C36 Os1 C32 68.4(2) . . ?
C37 Os1 As1 96.48(15) . . ?
C37 Os1 Cl1 158.67(16) . . ?
C37 Os1 Cl2 112.82(16) . . ?
C37 Os1 C33 67.5(2) . . ?
C37 Os1 C34 79.7(2) . . ?
C37 Os1 C35 68.4(2) . . ?
C37 Os1 C32 37.3(2) . . ?
C35 Os1 As1 116.06(15) . . ?
C35 Os1 Cl1 92.06(14) . . ?
C35 Os1 Cl2 159.14(15) . . ?
C32 Os1 As1 123.28(16) . . ?
C32 Os1 Cl1 151.86(16) . . ?
C32 Os1 Cl2 88.22(16) . . ?
C32 Os1 C35 81.5(2) . . ?
N5 W1 N1 79.86(16) . . ?
N3 W1 N5 85.57(17) . . ?
N3 W1 N1 81.42(17) . . ?
C2 W1 N5 168.31(19) . . ?
C2 W1 N3 94.4(2) . . ?
C2 W1 N1 88.58(19) . . ?
C3 W1 N5 91.5(2) . . ?
C3 W1 N3 172.1(2) . . ?
C3 W1 N1 90.8(2) . . ?
C3 W1 C2 87.0(2) . . ?
C1 W1 N5 102.06(18) . . ?
C1 W1 N3 99.84(19) . . ?
C1 W1 N1 177.76(19) . . ?
C1 W1 C2 89.5(2) . . ?
C1 W1 C3 88.0(2) . . ?
C4 As1 Os1 121.26(15) . . ?
C10 As1 Os1 114.00(16) . . ?
C10 As1 C4 102.9(2) . . ?
C1 As1 Os1 114.15(14) . . ?
C1 As1 C4 101.8(2) . . ?
C1 As1 C10 99.8(2) . . ?
N6 N5 W1 120.2(3) . . ?
C27 N5 W1 132.2(4) . . ?
C27 N5 N6 107.1(4) . . ?
N5 N6 B1 121.2(4) . . ?
C29 N6 N5 110.1(5) . . ?
C29 N6 B1 128.1(5) . . ?
N4 N3 W1 121.1(3) . . ?
C22 N3 W1 131.7(4) . . ?
C22 N3 N4 107.0(5) . . ?
N3 N4 B1 119.7(4) . . ?
C24 N4 N3 109.7(5) . . ?
C24 N4 B1 130.0(5) . . ?
N2 N1 W1 117.1(3) . . ?
C17 N1 W1 134.8(4) . . ?
C17 N1 N2 108.0(4) . . ?
N1 N2 B1 121.9(4) . . ?
C19 N2 N1 109.5(5) . . ?
C19 N2 B1 128.4(5) . . ?
Os1 C33 H33 129.8 . . ?
C34 C33 Os1 71.7(3) . . ?
C34 C33 H33 119.1 . . ?
C34 C33 C32 121.7(5) . . ?
C32 C33 Os1 72.0(3) . . ?
C32 C33 H33 119.1 . . ?
C5 C4 As1 118.3(4) . . ?
C9 C4 As1 122.0(4) . . ?
C9 C4 C5 119.7(5) . . ?
Os1 C34 H34 130.0 . . ?
C33 C34 Os1 71.7(3) . . ?
C33 C34 H34 119.0 . . ?
C33 C34 C35 122.0(5) . . ?
C35 C34 Os1 72.0(3) . . ?
C35 C34 H34 119.0 . . ?
C15 C10 As1 120.3(4) . . ?
C15 C10 C11 119.3(5) . . ?
C11 C10 As1 120.4(4) . . ?
Os1 C36 H36 128.3 . . ?
C37 C36 Os1 71.5(3) . . ?
C37 C36 H36 119.1 . . ?
C35 C36 Os1 73.4(3) . . ?
C35 C36 H36 119.1 . . ?
C35 C36 C37 121.8(5) . . ?
C4 C5 H5 119.7 . . ?
C4 C5 C6 120.7(5) . . ?
C6 C5 H5 119.7 . . ?
N2 C19 C18 107.0(5) . . ?
N2 C19 C20 123.2(5) . . ?
C18 C19 C20 129.9(5) . . ?
N6 C29 C28 107.5(5) . . ?
N6 C29 C30 123.1(6) . . ?
C28 C29 C30 129.3(6) . . ?
H26A C26 H26B 109.5 . . ?
H26A C26 H26C 109.5 . . ?
H26B C26 H26C 109.5 . . ?
C27 C26 H26A 109.5 . . ?
C27 C26 H26B 109.5 . . ?
C27 C26 H26C 109.5 . . ?
Os1 C37 H37 130.1 . . ?
C36 C37 Os1 70.4(3) . . ?
C36 C37 H37 119.2 . . ?
C32 C37 Os1 73.0(3) . . ?
C32 C37 C36 121.5(5) . . ?
C32 C37 H37 119.2 . . ?
N4 C24 C23 106.8(6) . . ?
N4 C24 C25 123.4(6) . . ?
C23 C24 C25 129.8(6) . . ?
C34 C35 Os1 69.8(3) . . ?
C34 C35 C38 125.7(5) . . ?
C36 C35 Os1 69.0(3) . . ?
C36 C35 C34 116.2(5) . . ?
C36 C35 C38 118.0(5) . . ?
C38 C35 Os1 131.3(4) . . ?
O1 C2 W1 177.0(5) . . ?
N1 C17 C18 108.8(5) . . ?
N1 C17 C16 123.8(5) . . ?
C18 C17 C16 127.4(5) . . ?
O2 C3 W1 177.5(5) . . ?
H21A C21 H21B 109.5 . . ?
H21A C21 H21C 109.5 . . ?
H21B C21 H21C 109.5 . . ?
C22 C21 H21A 109.5 . . ?
C22 C21 H21B 109.5 . . ?
C22 C21 H21C 109.5 . . ?
C4 C9 H9 119.9 . . ?
C4 C9 C8 120.1(6) . . ?
C8 C9 H9 119.9 . . ?
W1 C1 As1 178.8(3) . . ?
C9 C8 H8 120.0 . . ?
C7 C8 C9 120.0(6) . . ?
C7 C8 H8 120.0 . . ?
C29 C28 H28 127.0 . . ?
C29 C28 C27 105.9(5) . . ?
C27 C28 H28 127.0 . . ?
C8 C7 H7 119.6 . . ?
C8 C7 C6 120.8(5) . . ?
C6 C7 H7 119.6 . . ?
C19 C18 C17 106.7(5) . . ?
C19 C18 H18 126.6 . . ?
C17 C18 H18 126.6 . . ?
C33 C32 Os1 69.8(3) . . ?
C33 C32 C31 120.7(6) . . ?
C37 C32 Os1 69.7(3) . . ?
C37 C32 C33 116.7(5) . . ?
C37 C32 C31 122.6(6) . . ?
C31 C32 Os1 129.4(4) . . ?
C10 C15 H15 119.8 . . ?
C10 C15 C14 120.4(6) . . ?
C14 C15 H15 119.8 . . ?
C24 C23 H23 126.2 . . ?
C22 C23 C24 107.7(5) . . ?
C22 C23 H23 126.2 . . ?
N3 C22 C21 123.1(5) . . ?
N3 C22 C23 108.8(6) . . ?
C23 C22 C21 128.0(5) . . ?
C5 C6 H6 120.6 . . ?
C7 C6 C5 118.7(6) . . ?
C7 C6 H6 120.6 . . ?
C10 C11 H11 119.8 . . ?
C10 C11 C12 120.4(6) . . ?
C12 C11 H11 119.8 . . ?
N5 C27 C26 122.6(5) . . ?
N5 C27 C28 109.4(5) . . ?
C28 C27 C26 128.0(5) . . ?
C19 C20 H20A 109.5 . . ?
C19 C20 H20B 109.5 . . ?
C19 C20 H20C 109.5 . . ?
H20A C20 H20B 109.5 . . ?
H20A C20 H20C 109.5 . . ?
H20B C20 H20C 109.5 . . ?
C24 C25 H25A 109.5 . . ?
C24 C25 H25B 109.5 . . ?
C24 C25 H25C 109.5 . . ?
H25A C25 H25B 109.5 . . ?
H25A C25 H25C 109.5 . . ?
H25B C25 H25C 109.5 . . ?
C32 C31 H31A 109.5 . . ?
C32 C31 H31B 109.5 . . ?
C32 C31 H31C 109.5 . . ?
H31A C31 H31B 109.5 . . ?
H31A C31 H31C 109.5 . . ?
H31B C31 H31C 109.5 . . ?
C11 C12 H12 120.0 . . ?
C13 C12 C11 120.1(7) . . ?
C13 C12 H12 120.0 . . ?
C29 C30 H30A 109.5 . . ?
C29 C30 H30B 109.5 . . ?
C29 C30 H30C 109.5 . . ?
H30A C30 H30B 109.5 . . ?
H30A C30 H30C 109.5 . . ?
H30B C30 H30C 109.5 . . ?
C15 C14 H14 119.8 . . ?
C15 C14 C13 120.5(6) . . ?
C13 C14 H14 119.8 . . ?
C17 C16 H16A 109.5 . . ?
C17 C16 H16B 109.5 . . ?
C17 C16 H16C 109.5 . . ?
H16A C16 H16B 109.5 . . ?
H16A C16 H16C 109.5 . . ?
H16B C16 H16C 109.5 . . ?
C35 C38 H38 108.9 . . ?
C39 C38 C35 108.2(5) . . ?
C39 C38 H38 108.9 . . ?
C39 C38 C40 110.1(6) . . ?
C40 C38 C35 111.7(6) . . ?
C40 C38 H38 108.9 . . ?
C12 C13 C14 119.3(6) . . ?
C12 C13 H13 120.3 . . ?
C14 C13 H13 120.3 . . ?
C38 C39 H39A 109.5 . . ?
C38 C39 H39B 109.5 . . ?
C38 C39 H39C 109.5 . . ?
H39A C39 H39B 109.5 . . ?
H39A C39 H39C 109.5 . . ?
H39B C39 H39C 109.5 . . ?
N6 B1 H1 110.4 . . ?
N4 B1 N6 108.8(4) . . ?
N4 B1 N2 109.7(5) . . ?
N4 B1 H1 110.4 . . ?
N2 B1 N6 107.0(4) . . ?
N2 B1 H1 110.4 . . ?
C38 C40 H40A 109.5 . . ?
C38 C40 H40B 109.5 . . ?
C38 C40 H40C 109.5 . . ?
H40A C40 H40B 109.5 . . ?
H40A C40 H40C 109.5 . . ?
H40B C40 H40C 109.5 . . ?

loop_
_geom_bond_atom_site_label_1
_geom_bond_atom_site_label_2
_geom_bond_distance
_geom_bond_site_symmetry_2
_geom_bond_publ_flag
Os1 As1 2.4715(5) . ?
Os1 Cl1 2.4103(12) . ?
Os1 Cl2 2.4351(13) . ?
Os1 C33 2.206(6) . ?
Os1 C34 2.206(5) . ?
Os1 C36 2.178(5) . ?
Os1 C37 2.193(5) . ?
Os1 C35 2.236(5) . ?
Os1 C32 2.236(5) . ?
W1 N5 2.212(4) . ?
W1 N3 2.189(4) . ?
W1 N1 2.318(4) . ?
W1 C2 2.005(5) . ?
W1 C3 2.005(5) . ?
W1 C1 1.824(5) . ?
As1 C4 1.960(5) . ?
As1 C10 1.956(5) . ?
As1 C1 1.925(5) . ?
N5 N6 1.369(6) . ?
N5 C27 1.340(7) . ?
N6 C29 1.342(8) . ?
N6 B1 1.553(7) . ?
N3 N4 1.381(7) . ?
N3 C22 1.356(7) . ?
N4 C24 1.360(7) . ?
N4 B1 1.532(7) . ?
O1 C2 1.138(7) . ?
O2 C3 1.140(7) . ?
N1 N2 1.372(6) . ?
N1 C17 1.329(7) . ?
N2 C19 1.354(7) . ?
N2 B1 1.544(8) . ?
C33 H33 0.9300 . ?
C33 C34 1.387(9) . ?
C33 C32 1.452(9) . ?
C4 C5 1.388(8) . ?
C4 C9 1.378(7) . ?
C34 H34 0.9300 . ?
C34 C35 1.452(8) . ?
C10 C15 1.378(8) . ?
C10 C11 1.379(8) . ?
C36 H36 0.9300 . ?
C36 C37 1.427(8) . ?
C36 C35 1.423(8) . ?
C5 H5 0.9300 . ?
C5 C6 1.393(8) . ?
C19 C18 1.387(9) . ?
C19 C20 1.491(8) . ?
C29 C28 1.390(9) . ?
C29 C30 1.497(8) . ?
C26 H26A 0.9600 . ?
C26 H26B 0.9600 . ?
C26 H26C 0.9600 . ?
C26 C27 1.499(7) . ?
C37 H37 0.9300 . ?
C37 C32 1.418(8) . ?
C24 C23 1.386(10) . ?
C24 C25 1.484(10) . ?
C35 C38 1.525(9) . ?
C17 C18 1.397(8) . ?
C17 C16 1.495(8) . ?
C21 H21A 0.9600 . ?
C21 H21B 0.9600 . ?
C21 H21C 0.9600 . ?
C21 C22 1.481(9) . ?
C9 H9 0.9300 . ?
C9 C8 1.391(8) . ?
C8 H8 0.9300 . ?
C8 C7 1.373(9) . ?
C28 H28 0.9300 . ?
C28 C27 1.395(8) . ?
C7 H7 0.9300 . ?
C7 C6 1.390(9) . ?
C18 H18 0.9300 . ?
C32 C31 1.475(9) . ?
C15 H15 0.9300 . ?
C15 C14 1.382(8) . ?
C23 H23 0.9300 . ?
C23 C22 1.382(9) . ?
C6 H6 0.9300 . ?
C11 H11 0.9300 . ?
C11 C12 1.396(9) . ?
C20 H20A 0.9600 . ?
C20 H20B 0.9600 . ?
C20 H20C 0.9600 . ?
C25 H25A 0.9600 . ?
C25 H25B 0.9600 . ?
C25 H25C 0.9600 . ?
C31 H31A 0.9600 . ?
C31 H31B 0.9600 . ?
C31 H31C 0.9600 . ?
C12 H12 0.9300 . ?
C12 C13 1.374(11) . ?
C30 H30A 0.9600 . ?
C30 H30B 0.9600 . ?
C30 H30C 0.9600 . ?
C14 H14 0.9300 . ?
C14 C13 1.385(10) . ?
C16 H16A 0.9600 . ?
C16 H16B 0.9600 . ?
C16 H16C 0.9600 . ?
C38 H38 0.9800 . ?
C38 C39 1.519(9) . ?
C38 C40 1.520(10) . ?
C13 H13 0.9300 . ?
C39 H39A 0.9600 . ?
C39 H39B 0.9600 . ?
C39 H39C 0.9600 . ?
B1 H1 0.9800 . ?
C40 H40A 0.9600 . ?
C40 H40B 0.9600 . ?
C40 H40C 0.9600 . ?

loop_
_geom_torsion_atom_site_label_1
_geom_torsion_atom_site_label_2
_geom_torsion_atom_site_label_3
_geom_torsion_atom_site_label_4
_geom_torsion
_geom_torsion_site_symmetry_1
_geom_torsion_site_symmetry_2
_geom_torsion_site_symmetry_3
_geom_torsion_site_symmetry_4
_geom_torsion_publ_flag
Os1 C33 C34 C35 -53.8(5) . . . . ?
Os1 C33 C32 C37 53.3(4) . . . . ?
Os1 C33 C32 C31 -124.6(5) . . . . ?
Os1 C34 C35 C36 -52.6(4) . . . . ?
Os1 C34 C35 C38 127.0(5) . . . . ?
Os1 C36 C37 C32 -54.3(5) . . . . ?
Os1 C36 C35 C34 53.1(4) . . . . ?
Os1 C36 C35 C38 -126.6(5) . . . . ?
Os1 C37 C32 C33 -53.3(4) . . . . ?
Os1 C37 C32 C31 124.5(6) . . . . ?
Os1 C35 C38 C39 -154.0(5) . . . . ?
Os1 C35 C38 C40 84.6(7) . . . . ?
W1 N5 N6 C29 -172.2(4) . . . . ?
W1 N5 N6 B1 0.1(6) . . . . ?
W1 N5 C27 C26 -7.8(8) . . . . ?
W1 N5 C27 C28 171.6(4) . . . . ?
W1 N3 N4 C24 -174.6(4) . . . . ?
W1 N3 N4 B1 13.4(6) . . . . ?
W1 N3 C22 C21 -6.2(8) . . . . ?
W1 N3 C22 C23 174.4(4) . . . . ?
W1 N1 N2 C19 -177.0(3) . . . . ?
W1 N1 N2 B1 7.6(6) . . . . ?
W1 N1 C17 C18 176.0(4) . . . . ?
W1 N1 C17 C16 -5.6(9) . . . . ?
As1 C4 C5 C6 -178.8(5) . . . . ?
As1 C4 C9 C8 179.7(4) . . . . ?
As1 C10 C15 C14 -177.2(5) . . . . ?
As1 C10 C11 C12 177.1(5) . . . . ?
N5 N6 C29 C28 -0.9(7) . . . . ?
N5 N6 C29 C30 -179.9(6) . . . . ?
N5 N6 B1 N4 57.4(6) . . . . ?
N5 N6 B1 N2 -61.1(6) . . . . ?
N6 N5 C27 C26 -179.2(5) . . . . ?
N6 N5 C27 C28 0.2(6) . . . . ?
N6 C29 C28 C27 1.0(7) . . . . ?
N3 N4 C24 C23 -0.9(7) . . . . ?
N3 N4 C24 C25 178.3(6) . . . . ?
N3 N4 B1 N6 -65.4(6) . . . . ?
N3 N4 B1 N2 51.3(6) . . . . ?
N4 N3 C22 C21 179.1(5) . . . . ?
N4 N3 C22 C23 -0.3(6) . . . . ?
N4 C24 C23 C22 0.7(7) . . . . ?
N1 N2 C19 C18 0.3(6) . . . . ?
N1 N2 C19 C20 -179.2(5) . . . . ?
N1 N2 B1 N6 54.7(6) . . . . ?
N1 N2 B1 N4 -63.2(6) . . . . ?
N1 C17 C18 C19 0.3(7) . . . . ?
N2 N1 C17 C18 -0.1(6) . . . . ?
N2 N1 C17 C16 178.4(6) . . . . ?
N2 C19 C18 C17 -0.4(7) . . . . ?
C33 C34 C35 Os1 53.7(5) . . . . ?
C33 C34 C35 C36 1.1(8) . . . . ?
C33 C34 C35 C38 -179.3(5) . . . . ?
C4 C5 C6 C7 -0.7(10) . . . . ?
C4 C9 C8 C7 -1.2(9) . . . . ?
C34 C33 C32 Os1 -53.9(5) . . . . ?
C34 C33 C32 C37 -0.6(8) . . . . ?
C34 C33 C32 C31 -178.6(6) . . . . ?
C34 C35 C38 C39 112.2(7) . . . . ?
C34 C35 C38 C40 -9.2(8) . . . . ?
C10 C15 C14 C13 -1.5(11) . . . . ?
C10 C11 C12 C13 1.7(11) . . . . ?
C36 C37 C32 Os1 53.1(4) . . . . ?
C36 C37 C32 C33 -0.2(8) . . . . ?
C36 C37 C32 C31 177.6(5) . . . . ?
C36 C35 C38 C39 -68.2(7) . . . . ?
C36 C35 C38 C40 170.4(5) . . . . ?
C5 C4 C9 C8 0.0(8) . . . . ?
C19 N2 B1 N6 -119.8(5) . . . . ?
C19 N2 B1 N4 122.4(5) . . . . ?
C29 N6 B1 N4 -131.7(6) . . . . ?
C29 N6 B1 N2 109.8(6) . . . . ?
C29 C28 C27 N5 -0.7(7) . . . . ?
C29 C28 C27 C26 178.6(6) . . . . ?
C37 C36 C35 Os1 -55.0(4) . . . . ?
C37 C36 C35 C34 -1.9(7) . . . . ?
C37 C36 C35 C38 178.4(5) . . . . ?
C24 N4 B1 N6 124.4(6) . . . . ?
C24 N4 B1 N2 -118.8(6) . . . . ?
C24 C23 C22 N3 -0.2(7) . . . . ?
C24 C23 C22 C21 -179.6(6) . . . . ?
C35 C36 C37 Os1 55.9(4) . . . . ?
C35 C36 C37 C32 1.6(8) . . . . ?
C17 N1 N2 C19 -0.2(6) . . . . ?
C17 N1 N2 B1 -175.6(5) . . . . ?
C9 C4 C5 C6 0.9(9) . . . . ?
C9 C8 C7 C6 1.4(10) . . . . ?
C8 C7 C6 C5 -0.5(11) . . . . ?
C32 C33 C34 Os1 54.1(5) . . . . ?
C32 C33 C34 C35 0.2(8) . . . . ?
C15 C10 C11 C12 -2.0(9) . . . . ?
C15 C14 C13 C12 1.2(11) . . . . ?
C22 N3 N4 C24 0.8(6) . . . . ?
C22 N3 N4 B1 -171.2(5) . . . . ?
C11 C10 C15 C14 1.9(9) . . . . ?
C11 C12 C13 C14 -1.3(11) . . . . ?
C27 N5 N6 C29 0.5(6) . . . . ?
C27 N5 N6 B1 172.8(5) . . . . ?
C20 C19 C18 C17 179.1(6) . . . . ?
C25 C24 C23 C22 -178.5(7) . . . . ?
C30 C29 C28 C27 179.9(7) . . . . ?
C16 C17 C18 C19 -178.1(6) . . . . ?
B1 N6 C29 C28 -172.6(5) . . . . ?
B1 N6 C29 C30 8.5(10) . . . . ?
B1 N4 C24 C23 170.0(5) . . . . ?
B1 N4 C24 C25 -10.7(10) . . . . ?
B1 N2 C19 C18 175.3(5) . . . . ?
B1 N2 C19 C20 -4.2(9) . . . . ?

loop_
_exptl_oxdiff_crystal_face_indexfrac_h
_exptl_oxdiff_crystal_face_indexfrac_k
_exptl_oxdiff_crystal_face_indexfrac_l
_exptl_oxdiff_crystal_face_x
_exptl_oxdiff_crystal_face_y
_exptl_oxdiff_crystal_face_z
10.4515 -0.9423 1.3355 -0.2324 -0.9726 0.0092
-10.4515 0.9423 -1.3355 0.2324 0.9726 -0.0092
-5.2794 5.1198 9.5495 0.0104 0.0536 0.9985
5.2794 -5.1198 -9.5495 -0.0104 -0.0536 -0.9985
5.3743 -2.7877 -11.4553 0.3117 -0.0055 -0.9502
-5.3743 2.7877 11.4553 -0.3117 0.0055 0.9502
1.9732 7.4728 -5.3143 0.9785 -0.0251 0.2049
-1.9732 -7.4728 5.3143 -0.9785 0.0251 -0.2049
